data_2312435
loop_
_publ_author_name
'Kuznetsov, Artem B.'
'Kokh, Konstantin A.'
'Gorelova, Liudmila A.'
'Sofich, Dmitry O.'
'Sagatov, Nursultan'
'Gavryushkin, Pavel N.'
'Vereshchagin, Oleg S.'
'Bocharov, Vladimir N.'
'Shevchenko, Vyacheslav S.'
'Kokh, Alexander E.'

_publ_section_title
;
 Growth, crystal structure and IR luminescence of
 KSrY<sub>1-x</sub>Er<sub>x</sub>(BO<sub>3</sub>)<sub>2</sub>.
;
_journal_issue 2
_journal_name_full 'Acta crystallographica Section B, Structural science, crystal engineering and materials'
_journal_paper_doi 10.1107/S205252062400177X
_journal_volume 80
_journal_year 2024
_chemical_formula_sum 'B2 K O6 Sr Y'
_chemical_formula_weight 333.25
_space_group_crystal_system monoclinic
_space_group_IT_number 11
_space_group_name_Hall '-P 2yb'
_space_group_name_H-M_alt 'P 1 21/m 1'
_audit_creation_method SHELXL-2018/3
_cell_angle_alpha 90
_cell_angle_beta 105.389(6)
_cell_angle_gamma 90
_cell_formula_units_Z 2
_cell_length_a 6.5888(4)
_cell_length_b 5.3664(3)
_cell_length_c 8.5293(5)
_cell_measurement_reflns_used 5687
_cell_measurement_temperature 293(2)
_cell_measurement_theta_max 33.582
_cell_measurement_theta_min 3.494
_cell_volume 290.77(3)
_computing_structure_refinement 'SHELXL-2018/3 (Sheldrick, 2018)'
_diffrn_ambient_temperature 293(2)
_diffrn_measured_fraction_theta_full 0.991
_diffrn_measured_fraction_theta_max 0.881
_diffrn_measurement_device_type 'XtaLAB Synergy, Single source at home/near, HyPix'
_diffrn_radiation_type MoK\a
_diffrn_radiation_wavelength 0.71073
_diffrn_reflns_av_R_equivalents 0.0363
_diffrn_reflns_av_unetI/netI 0.0254
_diffrn_reflns_Laue_measured_fraction_full 0.991
_diffrn_reflns_Laue_measured_fraction_max 0.881
_diffrn_reflns_limit_h_max 8
_diffrn_reflns_limit_h_min -10
_diffrn_reflns_limit_k_max 7
_diffrn_reflns_limit_k_min -7
_diffrn_reflns_limit_l_max 12
_diffrn_reflns_limit_l_min -12
_diffrn_reflns_number 5687
_diffrn_reflns_point_group_measured_fraction_full 0.991
_diffrn_reflns_point_group_measured_fraction_max 0.881
_diffrn_reflns_theta_full 25.242
_diffrn_reflns_theta_max 33.582
_diffrn_reflns_theta_min 3.494
_diffrn_source 'micro-focus sealed X-ray tube'
_exptl_absorpt_coefficient_mu 19.781
_exptl_crystal_colour colorless
_exptl_crystal_density_diffrn 3.806
_exptl_crystal_density_meas ?
_exptl_crystal_density_method none
_exptl_crystal_description plate
_exptl_crystal_F_000 308
_refine_diff_density_max 3.490
_refine_diff_density_min -1.095
_refine_diff_density_rms 0.314
_refine_ls_extinction_method none
_refine_ls_goodness_of_fit_ref 0.935
_refine_ls_hydrogen_treatment undef
_refine_ls_matrix_type full
_refine_ls_number_parameters 61
_refine_ls_number_reflns 1104
_refine_ls_number_restraints 0
_refine_ls_restrained_S_all 0.935
_refine_ls_R_factor_all 0.0473
_refine_ls_R_factor_gt 0.0433
_refine_ls_shift/su_max 0.000
_refine_ls_shift/su_mean 0.000
_refine_ls_structure_factor_coef Fsqd
_refine_ls_weighting_details 'w=1/[\s^2^(Fo^2^)+(0.0679P)^2^+3.9242P] where P=(Fo^2^+2Fc^2^)/3'
_refine_ls_weighting_scheme calc
_refine_ls_wR_factor_gt 0.1153
_refine_ls_wR_factor_ref 0.1184
_reflns_Friedel_coverage 0.000
_reflns_number_gt 1001
_reflns_number_total 1104
_reflns_threshold_expression 'I > 2\s(I)'
_cod_data_source_file yh5030sup1.cif
_cod_data_source_block KSrY_300K
_cod_depositor_comments
;
The following automatic conversions were performed:

data item '_exptl_crystal_density_meas' value 'none' was changed to
'?' -- the value is perceived as not measured.

Automatic conversion script
Id: cif_fix_values 8170 2020-07-09 18:12:32Z antanas 
;
_cod_original_sg_symbol_H-M 'P 21/m'
_cod_database_code 2312435
_shelx_shelxl_version_number 2018/3
_shelx_space_group_comment
;
The symmetry employed for this shelxl refinement is uniquely defined
by the following loop, which should always be used as a source of
symmetry information in preference to the above space-group names.
They are only intended as comments.
;

loop_
_space_group_symop_operation_xyz
'x, y, z'
'-x, y+1/2, -z'
'-x, -y, -z'
'x, -y-1/2, z'

loop_
_atom_site_label
_atom_site_type_symbol
_atom_site_fract_x
_atom_site_fract_y
_atom_site_fract_z
_atom_site_U_iso_or_equiv
_atom_site_adp_type
_atom_site_occupancy
_atom_site_site_symmetry_order
_atom_site_calc_flag
_atom_site_refinement_flags_posn
_atom_site_refinement_flags_adp
_atom_site_refinement_flags_occupancy
_atom_site_disorder_assembly
_atom_site_disorder_group
Y1 Y 0.24028(7) 0.750000 0.74603(5) 0.00508(16) Uani 1 2 d S T P . .
Sr1 Sr 0.82250(9) 0.750000 0.95687(7) 0.01085(18) Uani 1 2 d S T P . .
K1 K 0.3326(2) 0.250000 0.46984(14) 0.0091(2) Uani 1 2 d S T P . .
B1 B 0.5802(11) 1.250000 0.8488(8) 0.0086(11) Uani 1 2 d S T P . .
B2 B 0.0779(11) 0.750000 0.3270(8) 0.0093(11) Uani 1 2 d S T P . .
O1 O -0.0112(5) 0.4717(6) 0.7537(4) 0.0124(6) Uani 1 1 d . . . . .
O2 O 0.2481(7) 0.750000 1.0142(5) 0.0126(8) Uani 1 2 d S T P . .
O3 O 0.4997(5) 1.0271(6) 0.7831(4) 0.0166(6) Uani 1 1 d . . . . .
O4 O 0.2066(8) 0.750000 0.4820(5) 0.0144(9) Uani 1 2 d S T P . .

loop_
_atom_site_aniso_label
_atom_site_aniso_U_11
_atom_site_aniso_U_22
_atom_site_aniso_U_33
_atom_site_aniso_U_23
_atom_site_aniso_U_13
_atom_site_aniso_U_12
Y1 0.0058(3) 0.0039(3) 0.0047(3) 0.000 0.00000(18) 0.000
Sr1 0.0112(3) 0.0089(3) 0.0113(3) 0.000 0.00088(19) 0.000
K1 0.0112(5) 0.0066(5) 0.0071(5) 0.000 -0.0016(4) 0.000
B1 0.008(2) 0.007(3) 0.009(3) 0.000 0.001(2) 0.000
B2 0.010(3) 0.007(3) 0.011(3) 0.000 0.003(2) 0.000
O1 0.0142(14) 0.0092(13) 0.0118(13) -0.0003(11) 0.0001(10) -0.0059(11)
O2 0.016(2) 0.013(2) 0.0055(17) 0.000 -0.0013(15) 0.000
O3 0.0146(14) 0.0084(13) 0.0222(16) 0.0001(12) -0.0028(12) -0.0061(12)
O4 0.020(2) 0.013(2) 0.0061(18) 0.000 -0.0018(16) 0.000

loop_
_atom_type_symbol
_atom_type_description
_atom_type_scat_dispersion_real
_atom_type_scat_dispersion_imag
_atom_type_scat_source
B B 0.0013 0.0007 'International Tables Vol C Tables 4.2.6.8 and 6.1.1.4'
O O 0.0106 0.0060 'International Tables Vol C Tables 4.2.6.8 and 6.1.1.4'
K K 0.2009 0.2494 'International Tables Vol C Tables 4.2.6.8 and 6.1.1.4'
Sr Sr -1.5307 3.2498 'International Tables Vol C Tables 4.2.6.8 and 6.1.1.4'
Y Y -2.7962 3.5667 'International Tables Vol C Tables 4.2.6.8 and 6.1.1.4'

loop_
_geom_angle_atom_site_label_1
_geom_angle_atom_site_label_2
_geom_angle_atom_site_label_3
_geom_angle
_geom_angle_site_symmetry_1
_geom_angle_site_symmetry_3
_geom_angle_publ_flag
O4 Y1 O3 90.60(13) . 4_575 ?
O4 Y1 O3 90.60(13) . . ?
O3 Y1 O3 83.93(19) 4_575 . ?
O4 Y1 O1 98.90(13) . . ?
O3 Y1 O1 95.53(14) 4_575 . ?
O3 Y1 O1 170.49(12) . . ?
O4 Y1 O1 98.90(13) . 4_575 ?
O3 Y1 O1 170.49(12) 4_575 4_575 ?
O3 Y1 O1 95.53(14) . 4_575 ?
O1 Y1 O1 83.43(18) . 4_575 ?
O4 Y1 O2 175.68(17) . . ?
O3 Y1 O2 92.61(13) 4_575 . ?
O3 Y1 O2 92.61(13) . . ?
O1 Y1 O2 77.92(12) . . ?
O1 Y1 O2 77.92(12) 4_575 . ?
O4 Y1 Sr1 128.04(13) . 1_455 ?
O3 Y1 Sr1 125.39(10) 4_575 1_455 ?
O3 Y1 Sr1 125.39(10) . 1_455 ?
O1 Y1 Sr1 47.90(9) . 1_455 ?
O1 Y1 Sr1 47.90(9) 4_575 1_455 ?
O2 Y1 Sr1 47.64(12) . 1_455 ?
O4 Y1 K1 48.92(4) . 1_565 ?
O3 Y1 K1 108.86(10) 4_575 1_565 ?
O3 Y1 K1 50.21(9) . 1_565 ?
O1 Y1 K1 138.01(8) . 1_565 ?
O1 Y1 K1 77.57(9) 4_575 1_565 ?
O2 Y1 K1 132.22(3) . 1_565 ?
Sr1 Y1 K1 125.45(2) 1_455 1_565 ?
O4 Y1 K1 48.92(4) . . ?
O3 Y1 K1 50.21(9) 4_575 . ?
O3 Y1 K1 108.86(10) . . ?
O1 Y1 K1 77.57(9) . . ?
O1 Y1 K1 138.01(8) 4_575 . ?
O2 Y1 K1 132.22(3) . . ?
Sr1 Y1 K1 125.45(2) 1_455 . ?
K1 Y1 K1 92.15(3) 1_565 . ?
O4 Y1 K1 71.43(13) . 3_566 ?
O3 Y1 K1 135.08(9) 4_575 3_566 ?
O3 Y1 K1 135.08(9) . 3_566 ?
O1 Y1 K1 49.99(8) . 3_566 ?
O1 Y1 K1 49.99(8) 4_575 3_566 ?
O2 Y1 K1 104.25(12) . 3_566 ?
Sr1 Y1 K1 56.61(2) 1_455 3_566 ?
K1 Y1 K1 90.08(3) 1_565 3_566 ?
K1 Y1 K1 90.08(3) . 3_566 ?
O4 Y1 K1 51.93(13) . 3_666 ?
O3 Y1 K1 54.63(10) 4_575 3_666 ?
O3 Y1 K1 54.63(10) . 3_666 ?
O1 Y1 K1 132.09(9) . 3_666 ?
O1 Y1 K1 132.09(9) 4_575 3_666 ?
O2 Y1 K1 132.39(12) . 3_666 ?
Sr1 Y1 K1 179.97(2) 1_455 3_666 ?
K1 Y1 K1 54.53(2) 1_565 3_666 ?
K1 Y1 K1 54.53(2) . 3_666 ?
K1 Y1 K1 123.36(3) 3_566 3_666 ?
O4 Y1 Sr1 107.49(13) . . ?
O3 Y1 Sr1 44.58(9) 4_575 . ?
O3 Y1 Sr1 44.58(9) . . ?
O1 Y1 Sr1 130.54(8) . . ?
O1 Y1 Sr1 130.54(8) 4_575 . ?
O2 Y1 Sr1 76.83(12) . . ?
Sr1 Y1 Sr1 124.47(2) 1_455 . ?
K1 Y1 Sr1 89.17(2) 1_565 . ?
K1 Y1 Sr1 89.17(2) . . ?
K1 Y1 Sr1 178.92(2) 3_566 . ?
K1 Y1 Sr1 55.56(2) 3_666 . ?
O3 Sr1 O3 66.99(14) . 4_575 ?
O3 Sr1 O2 136.54(9) . 1_655 ?
O3 Sr1 O2 136.54(9) 4_575 1_655 ?
O3 Sr1 O1 111.18(9) . 2_657 ?
O3 Sr1 O1 147.47(11) 4_575 2_657 ?
O2 Sr1 O1 68.64(10) 1_655 2_657 ?
O3 Sr1 O1 147.47(11) . 3_667 ?
O3 Sr1 O1 111.18(9) 4_575 3_667 ?
O2 Sr1 O1 68.64(10) 1_655 3_667 ?
O1 Sr1 O1 51.76(14) 2_657 3_667 ?
O3 Sr1 O1 110.13(11) . 1_655 ?
O3 Sr1 O1 74.92(10) 4_575 1_655 ?
O2 Sr1 O1 62.92(10) 1_655 1_655 ?
O1 Sr1 O1 130.61(5) 2_657 1_655 ?
O1 Sr1 O1 99.96(8) 3_667 1_655 ?
O3 Sr1 O1 74.92(10) . 4_675 ?
O3 Sr1 O1 110.13(11) 4_575 4_675 ?
O2 Sr1 O1 62.92(10) 1_655 4_675 ?
O1 Sr1 O1 99.96(9) 2_657 4_675 ?
O1 Sr1 O1 130.61(5) 3_667 4_675 ?
O1 Sr1 O1 66.39(14) 1_655 4_675 ?
O3 Sr1 O2 117.45(12) . 3_667 ?
O3 Sr1 O2 51.84(12) 4_575 3_667 ?
O2 Sr1 O2 100.10(10) 1_655 3_667 ?
O1 Sr1 O2 113.12(11) 2_657 3_667 ?
O1 Sr1 O2 62.58(11) 3_667 3_667 ?
O1 Sr1 O2 68.18(11) 1_655 3_667 ?
O1 Sr1 O2 134.29(12) 4_675 3_667 ?
O3 Sr1 O2 51.84(12) . 3_677 ?
O3 Sr1 O2 117.45(12) 4_575 3_677 ?
O2 Sr1 O2 100.10(10) 1_655 3_677 ?
O1 Sr1 O2 62.58(11) 2_657 3_677 ?
O1 Sr1 O2 113.12(11) 3_667 3_677 ?
O1 Sr1 O2 134.29(12) 1_655 3_677 ?
O1 Sr1 O2 68.18(11) 4_675 3_677 ?
O2 Sr1 O2 155.5(2) 3_667 3_677 ?
O3 Sr1 B1 25.74(12) . . ?
O3 Sr1 B1 92.55(13) 4_575 . ?
O2 Sr1 B1 118.30(12) 1_655 . ?
O1 Sr1 B1 88.12(13) 2_657 . ?
O1 Sr1 B1 135.63(14) 3_667 . ?
O1 Sr1 B1 122.75(14) 1_655 . ?
O1 Sr1 B1 66.63(14) 4_675 . ?
O2 Sr1 B1 141.09(15) 3_667 . ?
O2 Sr1 B1 26.40(14) 3_677 . ?
O3 Sr1 B1 92.55(13) . 1_545 ?
O3 Sr1 B1 25.74(12) 4_575 1_545 ?
O2 Sr1 B1 118.30(12) 1_655 1_545 ?
O1 Sr1 B1 135.63(14) 2_657 1_545 ?
O1 Sr1 B1 88.12(13) 3_667 1_545 ?
O1 Sr1 B1 66.63(14) 1_655 1_545 ?
O1 Sr1 B1 122.75(14) 4_675 1_545 ?
O2 Sr1 B1 26.40(14) 3_667 1_545 ?
O2 Sr1 B1 141.09(15) 3_677 1_545 ?
B1 Sr1 B1 117.8(2) . 1_545 ?
O3 Sr1 B2 133.10(12) . 1_656 ?
O3 Sr1 B2 133.10(12) 4_575 1_656 ?
O2 Sr1 B2 64.48(16) 1_655 1_656 ?
O1 Sr1 B2 25.93(7) 2_657 1_656 ?
O1 Sr1 B2 25.93(7) 3_667 1_656 ?
O1 Sr1 B2 115.95(12) 1_655 1_656 ?
O1 Sr1 B2 115.95(12) 4_675 1_656 ?
O2 Sr1 B2 88.18(9) 3_667 1_656 ?
O2 Sr1 B2 88.18(9) 3_677 1_656 ?
B1 Sr1 B2 112.88(12) . 1_656 ?
B1 Sr1 B2 112.88(12) 1_545 1_656 ?
O4 K1 O4 144.3(2) . 1_545 ?
O4 K1 O1 110.36(12) . 2_546 ?
O4 K1 O1 49.85(11) 1_545 2_546 ?
O4 K1 O1 49.85(11) . 3_566 ?
O4 K1 O1 110.36(12) 1_545 3_566 ?
O1 K1 O1 62.85(13) 2_546 3_566 ?
O4 K1 O3 67.21(11) . 4_575 ?
O4 K1 O3 114.01(12) 1_545 4_575 ?
O1 K1 O3 150.57(11) 2_546 4_575 ?
O1 K1 O3 115.84(9) 3_566 4_575 ?
O4 K1 O3 114.01(12) . 1_545 ?
O4 K1 O3 67.21(11) 1_545 1_545 ?
O1 K1 O3 115.84(9) 2_546 1_545 ?
O1 K1 O3 150.57(11) 3_566 1_545 ?
O3 K1 O3 49.32(14) 4_575 1_545 ?
O4 K1 O4 107.27(10) . 3_666 ?
O4 K1 O4 107.27(10) 1_545 3_666 ?
O1 K1 O4 130.05(10) 2_546 3_666 ?
O1 K1 O4 130.05(10) 3_566 3_666 ?
O3 K1 O4 75.17(11) 4_575 3_666 ?
O3 K1 O4 75.17(11) 1_545 3_666 ?
O4 K1 O3 130.84(12) . 3_666 ?
O4 K1 O3 74.23(11) 1_545 3_666 ?
O1 K1 O3 67.59(9) 2_546 3_666 ?
O1 K1 O3 97.22(10) 3_566 3_666 ?
O3 K1 O3 137.64(6) 4_575 3_666 ?
O3 K1 O3 109.46(8) 1_545 3_666 ?
O4 K1 O3 63.10(10) 3_666 3_666 ?
O4 K1 O3 74.23(11) . 2_646 ?
O4 K1 O3 130.84(12) 1_545 2_646 ?
O1 K1 O3 97.22(10) 2_546 2_646 ?
O1 K1 O3 67.59(9) 3_566 2_646 ?
O3 K1 O3 109.46(9) 4_575 2_646 ?
O3 K1 O3 137.64(6) 1_545 2_646 ?
O4 K1 O3 63.10(10) 3_666 2_646 ?
O3 K1 O3 58.19(13) 3_666 2_646 ?
O4 K1 B1 92.23(10) . 1_545 ?
O4 K1 B1 92.23(10) 1_545 1_545 ?
O1 K1 B1 139.32(11) 2_546 1_545 ?
O1 K1 B1 139.32(11) 3_566 1_545 ?
O3 K1 B1 25.19(7) 4_575 1_545 ?
O3 K1 B1 25.19(7) 1_545 1_545 ?
O4 K1 B1 68.34(16) 3_666 1_545 ?
O3 K1 B1 121.86(13) 3_666 1_545 ?
O3 K1 B1 121.86(13) 2_646 1_545 ?
O4 K1 B2 132.58(15) . 1_545 ?
O4 K1 B2 25.00(14) 1_545 1_545 ?
O1 K1 B2 25.42(12) 2_546 1_545 ?
O1 K1 B2 87.93(13) 3_566 1_545 ?
O3 K1 B2 137.00(15) 4_575 1_545 ?
O3 K1 B2 92.15(13) 1_545 1_545 ?
O4 K1 B2 117.69(12) 3_666 1_545 ?
O3 K1 B2 65.07(14) 3_666 1_545 ?
O3 K1 B2 112.77(15) 2_646 1_545 ?
B1 K1 B2 117.03(13) 1_545 1_545 ?
O4 K1 B2 25.00(14) . . ?
O4 K1 B2 132.58(15) 1_545 . ?
O1 K1 B2 87.93(13) 2_546 . ?
O1 K1 B2 25.42(12) 3_566 . ?
O3 K1 B2 92.15(13) 4_575 . ?
O3 K1 B2 137.00(15) 1_545 . ?
O4 K1 B2 117.70(12) 3_666 . ?
O3 K1 B2 112.77(15) 3_666 . ?
O3 K1 B2 65.07(14) 2_646 . ?
B1 K1 B2 117.03(13) 1_545 . ?
B2 K1 B2 112.5(2) 1_545 . ?
O3 B1 O3 122.1(6) . 4_585 ?
O3 B1 O2 118.9(3) . 3_677 ?
O3 B1 O2 118.9(3) 4_585 3_677 ?
O3 B1 Sr1 169.1(4) . 1_565 ?
O3 B1 Sr1 58.9(2) 4_585 1_565 ?
O2 B1 Sr1 61.09(13) 3_677 1_565 ?
O3 B1 Sr1 58.9(2) . . ?
O3 B1 Sr1 169.1(4) 4_585 . ?
O2 B1 Sr1 61.09(13) 3_677 . ?
Sr1 B1 Sr1 117.8(2) 1_565 . ?
O3 B1 K1 63.2(3) . 1_565 ?
O3 B1 K1 63.2(3) 4_585 1_565 ?
O2 B1 K1 157.9(4) 3_677 1_565 ?
Sr1 B1 K1 112.30(13) 1_565 1_565 ?
Sr1 B1 K1 112.30(13) . 1_565 ?
O4 B2 O1 120.9(3) . 3_566 ?
O4 B2 O1 120.9(3) . 2_556 ?
O1 B2 O1 118.2(5) 3_566 2_556 ?
O4 B2 Sr1 174.2(5) . 1_454 ?
O1 B2 Sr1 59.3(3) 3_566 1_454 ?
O1 B2 Sr1 59.3(3) 2_556 1_454 ?
O4 B2 K1 60.55(15) . 1_565 ?
O1 B2 K1 164.9(4) 3_566 1_565 ?
O1 B2 K1 62.51(19) 2_556 1_565 ?
Sr1 B2 K1 117.58(13) 1_454 1_565 ?
O4 B2 K1 60.55(15) . . ?
O1 B2 K1 62.51(19) 3_566 . ?
O1 B2 K1 164.9(4) 2_556 . ?
Sr1 B2 K1 117.58(13) 1_454 . ?
K1 B2 K1 112.5(2) 1_565 . ?
O4 B2 K1 83.5(4) . 3_566 ?
O1 B2 K1 93.4(3) 3_566 3_566 ?
O1 B2 K1 93.4(3) 2_556 3_566 ?
Sr1 B2 K1 102.31(18) 1_454 3_566 ?
K1 B2 K1 101.61(14) 1_565 3_566 ?
K1 B2 K1 101.61(14) . 3_566 ?
B2 O1 Y1 134.1(3) 3_566 . ?
B2 O1 Sr1 94.8(3) 3_566 3_667 ?
Y1 O1 Sr1 98.85(11) . 3_667 ?
B2 O1 Sr1 131.1(3) 3_566 1_455 ?
Y1 O1 Sr1 94.49(11) . 1_455 ?
Sr1 O1 Sr1 80.04(8) 3_667 1_455 ?
B2 O1 K1 92.1(3) 3_566 3_566 ?
Y1 O1 K1 93.14(11) . 3_566 ?
Sr1 O1 K1 155.43(13) 3_667 3_566 ?
Sr1 O1 K1 77.69(9) 1_455 3_566 ?
B1 O2 Y1 129.8(4) 3_677 . ?
B1 O2 Sr1 136.1(4) 3_677 1_455 ?
Y1 O2 Sr1 94.13(15) . 1_455 ?
B1 O2 Sr1 92.51(11) 3_677 3_667 ?
Y1 O2 Sr1 97.54(9) . 3_667 ?
Sr1 O2 Sr1 79.90(10) 1_455 3_667 ?
B1 O2 Sr1 92.51(11) 3_677 3_677 ?
Y1 O2 Sr1 97.54(9) . 3_677 ?
Sr1 O2 Sr1 79.90(10) 1_455 3_677 ?
Sr1 O2 Sr1 155.5(2) 3_667 3_677 ?
B1 O3 Y1 147.5(4) . . ?
B1 O3 Sr1 95.4(3) . . ?
Y1 O3 Sr1 100.01(13) . . ?
B1 O3 K1 91.6(3) . 1_565 ?
Y1 O3 K1 93.21(11) . 1_565 ?
Sr1 O3 K1 142.63(15) . 1_565 ?
B1 O3 K1 122.7(4) . 3_666 ?
Y1 O3 K1 89.00(11) . 3_666 ?
Sr1 O3 K1 74.89(9) . 3_666 ?
K1 O3 K1 70.54(8) 1_565 3_666 ?
B2 O4 Y1 148.9(4) . . ?
B2 O4 K1 94.45(14) . 1_565 ?
Y1 O4 K1 94.98(10) . 1_565 ?
B2 O4 K1 94.45(14) . . ?
Y1 O4 K1 94.98(10) . . ?
K1 O4 K1 144.3(2) 1_565 . ?
B2 O4 K1 119.0(4) . 3_666 ?
Y1 O4 K1 92.10(16) . 3_666 ?
K1 O4 K1 72.73(10) 1_565 3_666 ?
K1 O4 K1 72.73(10) . 3_666 ?

loop_
_geom_bond_atom_site_label_1
_geom_bond_atom_site_label_2
_geom_bond_distance
_geom_bond_site_symmetry_2
_geom_bond_publ_flag
Y1 O4 2.204(4) . ?
Y1 O3 2.224(3) 4_575 ?
Y1 O3 2.224(3) . ?
Y1 O1 2.245(3) . ?
Y1 O1 2.245(3) 4_575 ?
Y1 O2 2.274(4) . ?
Y1 Sr1 3.6658(8) 1_455 ?
Y1 K1 3.7254(9) 1_565 ?
Y1 K1 3.7255(9) . ?
Y1 K1 3.7347(13) 3_566 ?
Y1 K1 3.7498(14) 3_666 ?
Y1 Sr1 3.7800(8) . ?
Sr1 O3 2.694(3) . ?
Sr1 O3 2.694(3) 4_575 ?
Sr1 O2 2.716(5) 1_655 ?
Sr1 O1 2.725(3) 2_657 ?
Sr1 O1 2.725(3) 3_667 ?
Sr1 O1 2.728(3) 1_655 ?
Sr1 O1 2.728(3) 4_675 ?
Sr1 O2 2.7455(11) 3_667 ?
Sr1 O2 2.7455(11) 3_677 ?
Sr1 B1 3.133(4) . ?
Sr1 B1 3.133(4) 1_545 ?
Sr1 B2 3.159(7) 1_656 ?
K1 O4 2.8187(16) . ?
K1 O4 2.8187(16) 1_545 ?
K1 O1 2.865(3) 2_546 ?
K1 O1 2.865(3) 3_566 ?
K1 O3 2.867(4) 4_575 ?
K1 O3 2.867(4) 1_545 ?
K1 O4 2.954(5) 3_666 ?
K1 O3 3.058(4) 3_666 ?
K1 O3 3.058(4) 2_646 ?
K1 B1 3.211(7) 1_545 ?
K1 B2 3.227(4) 1_545 ?
K1 B2 3.227(4) . ?
B1 O3 1.367(5) . ?
B1 O3 1.367(5) 4_585 ?
B1 O2 1.394(8) 3_677 ?
B2 O4 1.368(8) . ?
B2 O1 1.386(5) 3_566 ?
B2 O1 1.386(5) 2_556 ?

_cod_database_fobs_code 2312435
